data_2003821
loop_
_publ_author_name
'Zouari, F.'
'Ben Salah, A.'
'Hovestreydt, E. R.'

_publ_section_title
;
 Phenylpiperazinium Trichloromercurate
;
_journal_issue 8
_journal_name_full 'Acta Crystallographica Section C'
_journal_page_first 1563
_journal_page_last 1565
_journal_paper_doi 10.1107/S0108270194013454
_journal_volume 51
_journal_year 1995
_chemical_formula_moiety 'C10 H14 Cl3 Hg1 N2'
_chemical_formula_sum 'C10 H14 Cl3 Hg N2'
_chemical_formula_weight 470.2
_space_group_IT_number 15
_symmetry_cell_setting monoclinic
_symmetry_space_group_name_Hall '-C 2yc'
_symmetry_space_group_name_H-M 'C 1 2/c 1'
_atom_type_scat_source IntTabC
_cell_angle_alpha 90
_cell_angle_beta 110.34(2)
_cell_angle_gamma 90
_cell_formula_units_Z 8
_cell_length_a 25.975(3)
_cell_length_b 8.013(2)
_cell_length_c 14.051(2)
_cell_measurement_reflns_used 25
_cell_measurement_temperature 299
_cell_measurement_theta_max 15
_cell_measurement_theta_min 5
_cell_volume 2742.2(9)
_diffrn_measurement_device 'Siemens P4'
_diffrn_measurement_method \w/2\q
_diffrn_radiation_type MoK\a
_diffrn_radiation_wavelength 0.71073
_diffrn_reflns_av_R_equivalents 0.0177
_diffrn_reflns_limit_h_max 30
_diffrn_reflns_limit_h_min 0
_diffrn_reflns_limit_k_max 9
_diffrn_reflns_limit_k_min 0
_diffrn_reflns_limit_l_max 15
_diffrn_reflns_limit_l_min -16
_diffrn_reflns_number 2509
_diffrn_reflns_theta_max 25
_diffrn_standards_decay_% 5.2
_diffrn_standards_interval_count 250
_diffrn_standards_number 3
_exptl_absorpt_coefficient_mu 11.785
_exptl_absorpt_correction_T_max 0.1758
_exptl_absorpt_correction_T_min 0.0828
_exptl_absorpt_correction_type analytical
_exptl_crystal_colour colourless
_exptl_crystal_density_diffrn 2.278
_exptl_crystal_density_meas 2.261
_exptl_crystal_density_method pycnometry
_exptl_crystal_description prismatic
_exptl_crystal_size_max 0.43
_exptl_crystal_size_mid 0.35
_exptl_crystal_size_min 0.16
_refine_diff_density_max 1.76
_refine_diff_density_min -1.31
_refine_ls_extinction_coef '\c = 0.00034(3)'
_refine_ls_extinction_method 'F* = F(1 + 0.002\cF^2^/sin2\q)^-1/4^'
_refine_ls_goodness_of_fit_obs 1.14
_refine_ls_hydrogen_treatment 'H atom refined as riding, fixed U~iso~'
_refine_ls_number_parameters 146
_refine_ls_number_reflns 1112
_refine_ls_R_factor_obs 0.0529
_refine_ls_shift/esd_max 0
_refine_ls_structure_factor_coef F
_refine_ls_weighting_details 'w = 1/\s^2^(F)+0.0010F^2^'
_refine_ls_weighting_scheme calc
_refine_ls_wR_factor_obs 0.0615
_reflns_number_observed 1112
_reflns_number_total 2414
_reflns_observed_criterion F>6.0\s(F)
_cod_data_source_file na1108.cif
_cod_data_source_block na1108a
_cod_depositor_comments
;
The following automatic conversions were performed:

'_refine_ls_weighting_scheme' value '1/\s^2^(F)+0.0010F^2^' was
changed to 'calc'. New tag '_refine_ls_weighting_details' was
created. The value of the new tag was set to 'w =
1/\s^2^(F)+0.0010F^2^'.

Automatic conversion script
Id: cif_fix_values 3143 2015-03-26 13:38:13Z robertas 
;
_cod_original_cell_volume 2742.2(6)
_cod_original_sg_symbol_H-M 'C 2/c'
_cod_original_formula_sum 'C10 H14 Cl3 Hg1 N2'
_cod_database_code 2003821

loop_
_symmetry_equiv_pos_as_xyz
x,y,z
x,-y,1/2+z
-x,-y,-z
-x,y,1/2-z
1/2+x,1/2+y,z
1/2+x,1/2-y,1/2+z
1/2-x,1/2-y,-z
1/2-x,1/2+y,1/2-z

loop_
_atom_site_label
_atom_site_fract_x
_atom_site_fract_y
_atom_site_fract_z
_atom_site_U_iso_or_equiv
Hg .5236(1) -.3888(1) .6359(1) .050(1)
Cl(1) .5748(2) -.3931(9) .8514(4) .046(2)
Cl(2) .5417(3) -.1002(9) .6315(5) .050(3)
Cl(3) .5441(3) -.6636(8) .6038(5) .049(3)
C(11) .179(1) .134(3) .686(2) .059(1)
C(12) .229(1) .209(4) .731(2) .083(2)
C(13) .273(1) .199(3) .699(2) .061(1)
C(14) .2680(9) .109(3) .612(2) .050(1)
C(15) .2171(9) .028(3) .560(2) .043(10)
C(16) .1747(10) .040(3) .598(2) .053(1)
N(21) .3121(7) .094(2) .575(1) .040(8)
C(22) .364(1) .122(4) .649(2) .078(1)
C(23) .411(2) .133(4) .604(2) .081(1)
N(24) .4084(10) -.016(3) .545(2) .069(1)
C(25) .355(1) -.045(4) .467(2) .074(1)
C(26) .311(1) -.054(4) .513(3) .088(2)
H(11) .1499 .1449 .7132 .090
H(12) .2344 .2755 .7907 .120
H(13) .3074 .2535 .7372 .090
H(15) .2122 -.0333 .4997 .060
H(16) .1409 -.0170 .5640 .080
H(22A) .3734 .0339 .6985 .120
H(22B) .3638 .2245 .6839 .120
H(23A) .4469 .1411 .6574 .120
H(23B) .4067 .2298 .5616 .120
H(24) .4370 -.0865 .5553 .100
H(25A) .3556 -.1474 .4323 .110
H(25B) .3468 .0442 .4191 .110
H(26A) .2763 -.0616 .4599 .130
H(26B) .3166 -.1538 .5533 .130

loop_
_geom_angle_atom_site_label_1
_geom_angle_atom_site_label_2
_geom_angle_atom_site_label_3
_geom_angle_site_symmetry_3
_geom_angle
_geom_angle_publ_flag
Cl(1) Hg Cl(2) . 90.9(2) yes
Cl(2) Hg Cl(3) . 148.5(3) yes
Cl(2) Hg Cl(1) 4_656 102.8(2) yes
Hg Cl(1) Hg 4_656 88.1(2) yes
C(11) C(12) C(13) . 126.7(3) yes
C(13) C(14) C(15) . 118.7(2) yes
C(15) C(14) N(21) . 119.9(2) yes
C(11) C(16) C(15) . 122.5(2) yes
C(14) N(21) C(26) . 116.3(2) yes
N(21) C(22) C(23) . 113.9(2) yes
C(23) N(24) C(25) . 114.3(2) yes
N(21) C(26) C(25) . 111.3(2) yes
Cl(1) Hg Cl(3) . 98.0(2) yes
Cl(1) Hg Cl(1) 4_656 91.9(2) yes
Cl(3) Hg Cl(1) 4_656 107.0(2) yes
C(12) C(11) C(16) . 113.8(3) yes
C(12) C(13) C(14) . 118.6(2) yes
C(13) C(14) N(21) . 121.4(2) yes
C(14) C(15) C(16) . 119.6(2) yes
C(14) N(21) C(22) . 114.6(2) yes
C(22) N(21) C(26) . 111.7(2) yes
C(22) C(23) N(24) . 106.7(2) yes
N(24) C(25) C(26) . 111.1(2) yes

loop_
_geom_bond_atom_site_label_1
_geom_bond_atom_site_label_2
_geom_bond_site_symmetry_2
_geom_bond_distance
_geom_bond_publ_flag
Hg Cl(1) . 2.852(5) yes
Hg Cl(3) . 2.346(7) yes
Cl(1) Hg 4_656 2.624(7) yes
C(11) C(16) . 1.42(4) yes
C(13) C(14) . 1.38(4) yes
C(14) N(21) . 1.42(3) yes
N(21) C(22) . 1.41(3) yes
C(22) C(23) . 1.55(5) yes
N(24) C(25) . 1.45(3) yes
Hg Cl(2) . 2.365(7) yes
Hg Cl(1) 4_656 2.624(7) yes
C(11) C(12) . 1.37(4) yes
C(12) C(13) . 1.35(5) yes
C(14) C(15) . 1.42(3) yes
C(15) C(16) . 1.38(4) yes
N(21) C(26) . 1.47(4) yes
C(23) N(24) . 1.44(4) yes
C(25) C(26) . 1.48(5) yes
